data_4516288
loop_
_publ_author_name
'Palion-Gazda, Joanna'
'Machura, Barbara'
'Lloret, Francesc'
'Julve, Miguel'

_publ_section_title
;
 Ferromagnetic Coupling Through the End-to-End Thiocyanate Bridge in
 Cobalt(II) and Nickel(II) Chains
;
_journal_issue 5
_journal_name_full 'Crystal Growth &amp; Design'
_journal_page_first 2380
_journal_paper_doi 10.1021/acs.cgd.5b00176
_journal_volume 15
_journal_year 2015
_chemical_formula_moiety 'C26 H16 N8 Ni S2'
_chemical_formula_sum 'C26 H16 N8 Ni S2'
_chemical_formula_weight 563.30
_space_group_IT_number 14
_space_group_name_Hall '-P 2yn'
_space_group_name_H-M_alt 'P 1 21/n 1'
_symmetry_cell_setting monoclinic
_symmetry_space_group_name_H-M 'P 1 21/n 1'
_atom_sites_solution_hydrogens geom
_atom_sites_solution_primary direct
_atom_sites_solution_secondary difmap
_audit_creation_method SHELXL-97
_cell_angle_alpha 90.00
_cell_angle_beta 102.902(7)
_cell_angle_gamma 90.00
_cell_formula_units_Z 4
_cell_length_a 15.6066(10)
_cell_length_b 10.2064(5)
_cell_length_c 16.1781(12)
_cell_measurement_reflns_used 3206
_cell_measurement_temperature 293.0(2)
_cell_measurement_theta_max 29.1840
_cell_measurement_theta_min 3.7345
_cell_volume 2511.9(3)
_computing_cell_refinement 'CrysAlis RED v. 1.163 (UNIL IC & KUMA 2000)'
_computing_data_collection 'CrysAlis CCD v. 1.163 (UNIL IC & KUMA 2000)'
_computing_data_reduction 'CrysAlis RED v. 1.163 (UNIL IC & KUMA 2000)'
_computing_molecular_graphics
;XP in SHELXTL/PC (Sheldrick, 1990b)
 ORTEP-3 W v. 1.062 (Farrugia 1997)
;
_computing_publication_material
;SHELXL-97 (Sheldrick, 1997) and
 PLATON (Spek, 1990)
;
_computing_structure_refinement 'SHELXL-97 (Sheldrick, 1997)'
_computing_structure_solution 'SHELXS-97 (Sheldrick, 1990)'
_diffrn_ambient_temperature 293.0(2)
_diffrn_measured_fraction_theta_full 0.997
_diffrn_measured_fraction_theta_max 0.997
_diffrn_radiation_monochromator graphite
_diffrn_radiation_source 'fine-focus sealed tube'
_diffrn_radiation_type MoK\a
_diffrn_radiation_wavelength 0.71073
_diffrn_reflns_av_R_equivalents 0.0408
_diffrn_reflns_av_sigmaI/netI 0.0505
_diffrn_reflns_limit_h_max 18
_diffrn_reflns_limit_h_min -18
_diffrn_reflns_limit_k_max 12
_diffrn_reflns_limit_k_min -12
_diffrn_reflns_limit_l_max 19
_diffrn_reflns_limit_l_min -18
_diffrn_reflns_number 12252
_diffrn_reflns_theta_full 25.05
_diffrn_reflns_theta_max 25.05
_diffrn_reflns_theta_min 3.74
_exptl_absorpt_coefficient_mu 0.971
_exptl_absorpt_correction_T_max 1.000
_exptl_absorpt_correction_T_min 0.987
_exptl_absorpt_correction_type empirical
_exptl_absorpt_process_details 'CrysAlis RED, (2005)'
_exptl_crystal_colour brown
_exptl_crystal_density_diffrn 1.490
_exptl_crystal_density_method 'not measured'
_exptl_crystal_description block
_exptl_crystal_F_000 1152
_exptl_crystal_size_max 0.120
_exptl_crystal_size_mid 0.069
_exptl_crystal_size_min 0.014
_refine_diff_density_max 0.395
_refine_diff_density_min -0.317
_refine_diff_density_rms 0.058
_refine_ls_extinction_method none
_refine_ls_goodness_of_fit_ref 1.026
_refine_ls_hydrogen_treatment constr
_refine_ls_matrix_type full
_refine_ls_number_parameters 334
_refine_ls_number_reflns 4429
_refine_ls_number_restraints 0
_refine_ls_restrained_S_all 1.026
_refine_ls_R_factor_all 0.0670
_refine_ls_R_factor_gt 0.0416
_refine_ls_shift/su_max 0.000
_refine_ls_shift/su_mean 0.000
_refine_ls_structure_factor_coef Fsqd
_refine_ls_weighting_details 'calc w=1/[\s^2^(Fo^2^)+(0.0473P)^2^+0.0000P] where P=(Fo^2^+2Fc^2^)/3'
_refine_ls_weighting_scheme calc
_refine_ls_wR_factor_gt 0.0897
_refine_ls_wR_factor_ref 0.0974
_reflns_number_gt 3284
_reflns_number_total 4429
_reflns_threshold_expression >2sigma(I)
_cod_data_source_file cg5b00176_si_003.cif
_cod_data_source_block 2
_cod_depositor_comments
;
The following automatic conversions were performed:

data name '_atom_site_symetry_multiplicity' was replaced with
'_atom_site_symmetry_multiplicity' as specified in the replacement
file
'/home/saulius/struct/COD-crude-data/automatic-downloads/DataCite-retrospective/ACS/depositions/lib/lists/replacement-tags.lst'.

Automatic conversion script
Id: cif_correct_tags 6909 2019-04-08 15:41:33Z antanas 
;
_cod_original_sg_symbol_H-M P21/n
_cod_database_code 4516288

loop_
_symmetry_equiv_pos_as_xyz
'x, y, z'
'-x+1/2, y+1/2, -z+1/2'
'-x, -y, -z'
'x-1/2, -y-1/2, z-1/2'

loop_
_atom_site_label
_atom_site_type_symbol
_atom_site_fract_x
_atom_site_fract_y
_atom_site_fract_z
_atom_site_U_iso_or_equiv
_atom_site_adp_type
_atom_site_occupancy
_atom_site_symmetry_multiplicity
_atom_site_calc_flag
_atom_site_refinement_flags
C4 C 0.38644(18) 0.4054(2) 0.10959(17) 0.0300(6) Uani 1 1 d .
C3 C 0.40467(19) 0.2778(3) 0.08628(18) 0.0332(7) Uani 1 1 d .
C2 C 0.25480(18) 0.2401(2) 0.03489(18) 0.0300(6) Uani 1 1 d .
C1 C 0.23606(17) 0.3547(2) 0.07514(17) 0.0285(6) Uani 1 1 d .
C20 C 0.44801(19) 0.5180(3) 0.13566(19) 0.0365(7) Uani 1 1 d .
C21 C 0.5357(2) 0.5173(3) 0.1341(2) 0.0505(9) Uani 1 1 d .
H21 H 0.5614 0.4430 0.1167 0.061 Uiso 1 1 calc R
C22 C 0.5853(2) 0.6289(3) 0.1590(3) 0.0623(10) Uani 1 1 d .
H22 H 0.6449 0.6297 0.1590 0.075 Uiso 1 1 calc R
C23 C 0.5465(2) 0.7376(3) 0.1833(2) 0.0600(10) Uani 1 1 d .
H23 H 0.5792 0.8128 0.2009 0.072 Uiso 1 1 calc R
C24 C 0.4581(2) 0.7335(3) 0.1814(2) 0.0476(8) Uani 1 1 d .
H24 H 0.4312 0.8079 0.1973 0.057 Uiso 1 1 calc R
C15 C 0.49304(19) 0.2154(3) 0.1063(2) 0.0364(7) Uani 1 1 d .
C16 C 0.5257(2) 0.1541(3) 0.0453(2) 0.0562(9) Uani 1 1 d .
H16 H 0.4945 0.1537 -0.0109 0.067 Uiso 1 1 calc R
C17 C 0.6063(2) 0.0924(4) 0.0688(3) 0.0683(11) Uani 1 1 d .
H17 H 0.6302 0.0493 0.0286 0.082 Uiso 1 1 calc R
C18 C 0.6498(2) 0.0955(3) 0.1508(3) 0.0616(10) Uani 1 1 d .
H18 H 0.7041 0.0546 0.1680 0.074 Uiso 1 1 calc R
C19 C 0.6128(2) 0.1598(4) 0.2080(3) 0.0596(10) Uani 1 1 d .
H19 H 0.6434 0.1619 0.2643 0.072 Uiso 1 1 calc R
C10 C 0.18964(18) 0.1534(2) -0.01976(17) 0.0306(6) Uani 1 1 d .
C11 C 0.19581(19) 0.0197(3) -0.01091(19) 0.0366(7) Uani 1 1 d .
H11 H 0.2413 -0.0180 0.0291 0.044 Uiso 1 1 calc R
C12 C 0.1338(2) -0.0577(3) -0.0621(3) 0.0573(10) Uani 1 1 d .
H12 H 0.1364 -0.1485 -0.0573 0.069 Uiso 1 1 calc R
C13 C 0.0680(2) 0.0013(3) -0.1202(2) 0.0586(10) Uani 1 1 d .
H13 H 0.0244 -0.0484 -0.1549 0.070 Uiso 1 1 calc R
C14 C 0.0679(2) 0.1343(3) -0.1262(2) 0.0531(9) Uani 1 1 d .
H14 H 0.0240 0.1734 -0.1672 0.064 Uiso 1 1 calc R
C5 C 0.14990(18) 0.4008(2) 0.08938(18) 0.0309(6) Uani 1 1 d .
C6 C 0.07551(19) 0.3251(3) 0.0820(2) 0.0406(8) Uani 1 1 d .
H6 H 0.0759 0.2378 0.0655 0.049 Uiso 1 1 calc R
C7 C 0.0004(2) 0.3796(3) 0.0992(2) 0.0480(8) Uani 1 1 d .
H7 H -0.0505 0.3298 0.0937 0.058 Uiso 1 1 calc R
C8 C 0.0016(2) 0.5072(3) 0.1245(2) 0.0528(9) Uani 1 1 d .
H8 H -0.0487 0.5462 0.1353 0.063 Uiso 1 1 calc R
C9 C 0.0779(2) 0.5768(3) 0.1337(2) 0.0505(9) Uani 1 1 d .
H9 H 0.0789 0.6632 0.1521 0.061 Uiso 1 1 calc R
C99 C 0.24661(19) 0.6378(3) -0.0531(2) 0.0386(7) Uani 1 1 d .
C98 C 0.22751(19) 0.9011(3) 0.19214(18) 0.0335(7) Uani 1 1 d .
N1 N 0.30206(15) 0.43515(19) 0.10687(14) 0.0288(5) Uani 1 1 d .
N2 N 0.33893(15) 0.2017(2) 0.04535(15) 0.0335(6) Uani 1 1 d .
N5 N 0.40925(16) 0.6269(2) 0.15759(15) 0.0354(6) Uani 1 1 d .
N3 N 0.15123(15) 0.5256(2) 0.11710(15) 0.0364(6) Uani 1 1 d .
N6 N 0.53466(17) 0.2202(3) 0.18741(18) 0.0502(7) Uani 1 1 d .
N4 N 0.12660(17) 0.2124(2) -0.07694(17) 0.0455(7) Uani 1 1 d .
N99 N 0.25715(18) 0.6697(3) 0.01664(19) 0.0495(7) Uani 1 1 d .
N98 N 0.24606(18) 0.7954(2) 0.17974(16) 0.0459(7) Uani 1 1 d .
S99 S 0.22862(7) 0.59752(11) -0.15236(7) 0.0708(3) Uani 1 1 d .
S98 S 0.29979(7) 0.55406(7) 0.29640(5) 0.0574(3) Uani 1 1 d .
Ni1 Ni 0.27357(2) 0.61518(3) 0.14170(2) 0.03273(14) Uani 1 1 d .

loop_
_atom_site_aniso_label
_atom_site_aniso_U_11
_atom_site_aniso_U_22
_atom_site_aniso_U_33
_atom_site_aniso_U_23
_atom_site_aniso_U_13
_atom_site_aniso_U_12
C4 0.0294(16) 0.0314(15) 0.0285(16) -0.0013(12) 0.0046(13) 0.0029(12)
C3 0.0320(16) 0.0350(15) 0.0319(17) -0.0004(13) 0.0059(14) 0.0035(13)
C2 0.0338(17) 0.0257(14) 0.0287(16) -0.0002(12) 0.0031(13) 0.0044(12)
C1 0.0289(16) 0.0245(13) 0.0300(16) 0.0001(11) 0.0020(13) 0.0040(12)
C20 0.0357(18) 0.0345(16) 0.0359(18) 0.0025(13) 0.0008(15) -0.0006(13)
C21 0.0341(19) 0.0419(17) 0.074(3) 0.0000(17) 0.0084(18) -0.0026(14)
C22 0.036(2) 0.058(2) 0.085(3) 0.007(2) -0.002(2) -0.0105(17)
C23 0.054(2) 0.045(2) 0.073(3) 0.0032(18) -0.005(2) -0.0184(17)
C24 0.052(2) 0.0371(17) 0.048(2) -0.0030(15) -0.0002(17) -0.0093(15)
C15 0.0343(17) 0.0333(14) 0.042(2) -0.0029(14) 0.0080(16) 0.0036(13)
C16 0.046(2) 0.071(2) 0.052(2) -0.0110(18) 0.0123(19) 0.0114(18)
C17 0.047(2) 0.078(3) 0.085(3) -0.021(2) 0.025(2) 0.0172(19)
C18 0.037(2) 0.057(2) 0.090(3) 0.007(2) 0.013(2) 0.0174(17)
C19 0.038(2) 0.073(2) 0.064(3) 0.010(2) 0.0023(19) 0.0139(18)
C10 0.0319(16) 0.0313(14) 0.0276(16) -0.0058(12) 0.0045(14) 0.0006(13)
C11 0.0365(18) 0.0304(15) 0.0394(18) 0.0001(13) 0.0010(15) 0.0061(13)
C12 0.055(2) 0.0275(15) 0.079(3) -0.0102(17) -0.007(2) -0.0018(16)
C13 0.054(2) 0.0458(19) 0.063(3) -0.0169(18) -0.0144(19) -0.0033(17)
C14 0.051(2) 0.051(2) 0.044(2) -0.0059(16) -0.0164(17) 0.0105(17)
C5 0.0308(16) 0.0264(14) 0.0329(17) -0.0002(12) 0.0015(13) 0.0031(12)
C6 0.0358(18) 0.0332(15) 0.049(2) -0.0041(14) 0.0022(16) -0.0002(14)
C7 0.0308(18) 0.0488(19) 0.064(2) -0.0016(16) 0.0096(17) -0.0033(15)
C8 0.037(2) 0.0497(19) 0.076(3) -0.0016(18) 0.0208(19) 0.0108(16)
C9 0.042(2) 0.0385(17) 0.075(3) -0.0125(16) 0.0205(19) 0.0106(15)
C99 0.0286(17) 0.0341(16) 0.052(2) 0.0045(15) 0.0074(16) 0.0007(13)
C98 0.0427(18) 0.0292(16) 0.0283(16) 0.0023(12) 0.0072(14) 0.0000(13)
N1 0.0318(14) 0.0221(11) 0.0313(14) -0.0022(10) 0.0043(11) 0.0006(10)
N2 0.0335(15) 0.0313(12) 0.0353(15) -0.0068(10) 0.0064(12) 0.0037(11)
N5 0.0401(15) 0.0283(12) 0.0356(15) -0.0008(10) 0.0034(12) -0.0044(11)
N3 0.0361(15) 0.0288(12) 0.0443(16) -0.0036(11) 0.0089(12) 0.0035(11)
N6 0.0409(16) 0.0599(17) 0.0472(19) 0.0023(14) 0.0042(15) 0.0130(13)
N4 0.0497(17) 0.0348(13) 0.0430(16) -0.0025(12) -0.0088(14) 0.0064(12)
N99 0.0595(19) 0.0436(15) 0.0431(19) 0.0059(13) 0.0066(16) 0.0080(13)
N98 0.0649(19) 0.0254(13) 0.0462(17) -0.0021(11) 0.0101(15) 0.0045(12)
S99 0.0575(6) 0.0983(8) 0.0541(7) -0.0212(5) 0.0074(5) -0.0049(5)
S98 0.1044(8) 0.0303(4) 0.0368(5) -0.0014(3) 0.0142(5) -0.0235(4)
Ni1 0.0382(2) 0.02161(19) 0.0371(2) -0.00253(15) 0.00571(18) 0.00140(15)

loop_
_atom_type_symbol
_atom_type_description
_atom_type_scat_dispersion_real
_atom_type_scat_dispersion_imag
_atom_type_scat_source
C C 0.0033 0.0016 'International Tables Vol C Tables 4.2.6.8 and 6.1.1.4'
H H 0.0000 0.0000 'International Tables Vol C Tables 4.2.6.8 and 6.1.1.4'
N N 0.0061 0.0033 'International Tables Vol C Tables 4.2.6.8 and 6.1.1.4'
S S 0.1246 0.1234 'International Tables Vol C Tables 4.2.6.8 and 6.1.1.4'
Ni Ni 0.3393 1.1124 'International Tables Vol C Tables 4.2.6.8 and 6.1.1.4'

loop_
_geom_angle_atom_site_label_1
_geom_angle_atom_site_label_2
_geom_angle_atom_site_label_3
_geom_angle
_geom_angle_site_symmetry_1
_geom_angle_site_symmetry_3
N1 C4 C3 117.2(2) . .
N1 C4 C20 113.5(2) . .
C3 C4 C20 129.2(3) . .
N2 C3 C4 119.5(2) . .
N2 C3 C15 115.5(2) . .
C4 C3 C15 124.9(3) . .
N2 C2 C1 119.0(2) . .
N2 C2 C10 114.9(2) . .
C1 C2 C10 126.1(2) . .
N1 C1 C2 118.1(2) . .
N1 C1 C5 113.2(2) . .
C2 C1 C5 128.7(2) . .
N5 C20 C21 121.0(3) . .
N5 C20 C4 114.1(2) . .
C21 C20 C4 124.7(3) . .
C20 C21 C22 118.9(3) . .
C20 C21 H21 120.5 . .
C22 C21 H21 120.5 . .
C23 C22 C21 119.9(3) . .
C23 C22 H22 120.1 . .
C21 C22 H22 120.1 . .
C22 C23 C24 118.5(3) . .
C22 C23 H23 120.8 . .
C24 C23 H23 120.8 . .
N5 C24 C23 122.5(3) . .
N5 C24 H24 118.8 . .
C23 C24 H24 118.8 . .
N6 C15 C16 123.6(3) . .
N6 C15 C3 115.1(2) . .
C16 C15 C3 121.2(3) . .
C15 C16 C17 118.4(4) . .
C15 C16 H16 120.8 . .
C17 C16 H16 120.8 . .
C18 C17 C16 119.2(3) . .
C18 C17 H17 120.4 . .
C16 C17 H17 120.4 . .
C17 C18 C19 118.8(3) . .
C17 C18 H18 120.6 . .
C19 C18 H18 120.6 . .
N6 C19 C18 123.6(4) . .
N6 C19 H19 118.2 . .
C18 C19 H19 118.2 . .
N4 C10 C11 123.0(3) . .
N4 C10 C2 116.4(2) . .
C11 C10 C2 120.6(3) . .
C10 C11 C12 119.0(3) . .
C10 C11 H11 120.5 . .
C12 C11 H11 120.5 . .
C13 C12 C11 118.8(3) . .
C13 C12 H12 120.6 . .
C11 C12 H12 120.6 . .
C14 C13 C12 118.5(3) . .
C14 C13 H13 120.7 . .
C12 C13 H13 120.7 . .
N4 C14 C13 124.3(3) . .
N4 C14 H14 117.9 . .
C13 C14 H14 117.9 . .
N3 C5 C6 120.6(2) . .
N3 C5 C1 113.7(2) . .
C6 C5 C1 125.6(2) . .
C5 C6 C7 119.6(3) . .
C5 C6 H6 120.2 . .
C7 C6 H6 120.2 . .
C8 C7 C6 119.3(3) . .
C8 C7 H7 120.3 . .
C6 C7 H7 120.3 . .
C7 C8 C9 118.8(3) . .
C7 C8 H8 120.6 . .
C9 C8 H8 120.6 . .
N3 C9 C8 122.6(3) . .
N3 C9 H9 118.7 . .
C8 C9 H9 118.7 . .
N99 C99 S99 177.6(3) . .
N98 C98 S98 176.4(3) . 2
C1 N1 C4 122.9(2) . .
C1 N1 Ni1 118.36(17) . .
C4 N1 Ni1 118.45(17) . .
C3 N2 C2 120.9(2) . .
C24 N5 C20 119.1(3) . .
C24 N5 Ni1 125.6(2) . .
C20 N5 Ni1 115.08(18) . .
C9 N3 C5 119.0(2) . .
C9 N3 Ni1 125.5(2) . .
C5 N3 Ni1 115.17(17) . .
C15 N6 C19 116.5(3) . .
C10 N4 C14 116.5(2) . .
C99 N99 Ni1 147.9(2) . .
C98 N98 Ni1 172.5(2) . .
C98 S98 Ni1 111.03(11) 2_545 .
N1 Ni1 N98 178.62(10) . .
N1 Ni1 N99 87.60(10) . .
N98 Ni1 N99 93.73(10) . .
N1 Ni1 N3 78.11(9) . .
N98 Ni1 N3 102.20(10) . .
N99 Ni1 N3 91.34(10) . .
N1 Ni1 N5 78.66(9) . .
N98 Ni1 N5 100.96(10) . .
N99 Ni1 N5 90.33(10) . .
N3 Ni1 N5 156.62(8) . .
N1 Ni1 S98 93.17(7) . .
N98 Ni1 S98 85.48(8) . .
N99 Ni1 S98 177.51(8) . .
N3 Ni1 S98 91.13(7) . .
N5 Ni1 S98 87.50(7) . .

loop_
_geom_bond_atom_site_label_1
_geom_bond_atom_site_label_2
_geom_bond_distance
_geom_bond_site_symmetry_2
C4 N1 1.342(3) .
C4 C3 1.403(4) .
C4 C20 1.497(4) .
C3 N2 1.338(3) .
C3 C15 1.487(4) .
C2 N2 1.344(3) .
C2 C1 1.401(4) .
C2 C10 1.483(4) .
C1 N1 1.328(3) .
C1 C5 1.490(4) .
C20 N5 1.350(4) .
C20 C21 1.374(4) .
C21 C22 1.385(4) .
C21 H21 0.9300 .
C22 C23 1.363(5) .
C22 H22 0.9300 .
C23 C24 1.374(5) .
C23 H23 0.9300 .
C24 N5 1.335(4) .
C24 H24 0.9300 .
C15 N6 1.329(4) .
C15 C16 1.360(4) .
C16 C17 1.383(5) .
C16 H16 0.9300 .
C17 C18 1.348(5) .
C17 H17 0.9300 .
C18 C19 1.364(5) .
C18 H18 0.9300 .
C19 N6 1.340(4) .
C19 H19 0.9300 .
C10 N4 1.334(4) .
C10 C11 1.373(4) .
C11 C12 1.375(4) .
C11 H11 0.9300 .
C12 C13 1.367(5) .
C12 H12 0.9300 .
C13 C14 1.362(4) .
C13 H13 0.9300 .
C14 N4 1.336(4) .
C14 H14 0.9300 .
C5 N3 1.349(3) .
C5 C6 1.377(4) .
C6 C7 1.381(4) .
C6 H6 0.9300 .
C7 C8 1.365(4) .
C7 H7 0.9300 .
C8 C9 1.366(4) .
C8 H8 0.9300 .
C9 N3 1.339(4) .
C9 H9 0.9300 .
C99 N99 1.151(4) .
C99 S99 1.620(4) .
C98 N98 1.146(3) .
C98 S98 1.640(3) 2
N1 Ni1 2.001(2) .
N5 Ni1 2.079(2) .
N3 Ni1 2.074(2) .
N99 Ni1 2.058(3) .
N98 Ni1 2.016(2) .
S98 C98 1.640(3) 2_545
S98 Ni1 2.5225(9) .

loop_
_geom_hbond_atom_site_label_D
_geom_hbond_atom_site_label_H
_geom_hbond_atom_site_label_A
_geom_hbond_distance_DH
_geom_hbond_distance_HA
_geom_hbond_distance_DA
_geom_hbond_angle_DHA
C6 H6 N4 0.93 2.61 3.079(4) 111.8
C21 H21 N6 0.93 2.62 3.154(4) 117.0
